data_7245511
loop_
_publ_author_name
'Li, Zihan'
'Fang, Xincao'
'Yang, Pengpeng'
'Li, Shushu'
'Wen, Qingshi'
'Zhuang, Wei'
'Wu, Jianglan'
'Zhu, Chenjie'
'Ying, Hanjie'

_publ_section_title
;
 Discovering Crystal Forms of the Bio-based Nylon 5O Monomer
 1,5-pentanediamine-O-phthalate: Insight into the Crystal Structures,
 Transformations and Stability
;
_journal_name_full CrystEngComm
_journal_paper_doi 10.1039/D2CE00628F
_journal_year 2022
_chemical_formula_sum 'C21 H26 N2 O8'
_chemical_formula_weight 434.44
_chemical_name_systematic '1,5-pentanediamine-o-Phthalic acid salt; 1,5-pentanediamine-1,2-Phthalic acid salt'
_chemical_properties_physical Moisture-sensitive,Heat-sensitive
_space_group_IT_number 15
_space_group_name_Hall '-C 2yc'
_space_group_name_H-M_alt 'C 1 2/c 1'
_symmetry_cell_setting monoclinic
_symmetry_space_group_name_H-M 'C 1 2/c 1'
_atom_sites_solution_hydrogens geom
_atom_sites_solution_primary direct
_atom_sites_solution_secondary difmap
_audit_creation_method SHELXL-97
_audit_update_record
;
2021-08-30 deposited with the CCDC.	2022-09-16 downloaded from the CCDC.
;
_cell_angle_alpha 90.00
_cell_angle_beta 110.730(5)
_cell_angle_gamma 90.00
_cell_formula_units_Z 4
_cell_length_a 15.2457(12)
_cell_length_b 18.4249(14)
_cell_length_c 8.4299(6)
_cell_measurement_reflns_used 1809
_cell_measurement_temperature 298(2)
_cell_measurement_theta_max 28.554
_cell_measurement_theta_min 2.707
_cell_volume 2214.7(3)
_computing_cell_refinement 'Bruker SMART'
_computing_data_collection 'Bruker SMART'
_computing_data_reduction 'Bruker SAINT'
_computing_molecular_graphics 'Bruker SHELXTL'
_computing_publication_material 'Bruker SHELXTL'
_computing_structure_refinement 'SHELXL-97 (Sheldrick, 1997)'
_computing_structure_solution 'SHELXS-97 (Sheldrick, 1990)'
_diffrn_ambient_temperature 298(2)
_diffrn_measured_fraction_theta_full 0.995
_diffrn_measured_fraction_theta_max 0.995
_diffrn_measurement_device_type 'CCD area detector'
_diffrn_measurement_method 'phi and omega scans'
_diffrn_radiation_monochromator graphite
_diffrn_radiation_source 'fine-focus sealed tube'
_diffrn_radiation_type MoK\a
_diffrn_radiation_wavelength 0.71073
_diffrn_reflns_av_R_equivalents 0.0502
_diffrn_reflns_av_sigmaI/netI 0.0606
_diffrn_reflns_limit_h_max 15
_diffrn_reflns_limit_h_min -18
_diffrn_reflns_limit_k_max 21
_diffrn_reflns_limit_k_min -21
_diffrn_reflns_limit_l_max 9
_diffrn_reflns_limit_l_min -10
_diffrn_reflns_number 5226
_diffrn_reflns_theta_full 25.02
_diffrn_reflns_theta_max 25.02
_diffrn_reflns_theta_min 2.21
_exptl_absorpt_coefficient_mu 0.101
_exptl_absorpt_correction_T_max 0.9890
_exptl_absorpt_correction_T_min 0.9656
_exptl_absorpt_correction_type multi-scan
_exptl_absorpt_process_details sadabs
_exptl_crystal_colour Colorless
_exptl_crystal_density_diffrn 1.303
_exptl_crystal_density_meas 0
_exptl_crystal_density_method 'not measured'
_exptl_crystal_description plate
_exptl_crystal_F_000 920
_exptl_crystal_size_max 0.35
_exptl_crystal_size_mid 0.22
_exptl_crystal_size_min 0.11
_refine_diff_density_max 0.190
_refine_diff_density_min -0.174
_refine_diff_density_rms 0.043
_refine_ls_extinction_method none
_refine_ls_goodness_of_fit_ref 1.028
_refine_ls_hydrogen_treatment mixed
_refine_ls_matrix_type full
_refine_ls_number_parameters 142
_refine_ls_number_reflns 1940
_refine_ls_number_restraints 0
_refine_ls_restrained_S_all 1.028
_refine_ls_R_factor_all 0.1097
_refine_ls_R_factor_gt 0.0592
_refine_ls_shift/su_max 0.000
_refine_ls_shift/su_mean 0.000
_refine_ls_structure_factor_coef Fsqd
_refine_ls_weighting_details 'calc w=1/[\s^2^(Fo^2^)+(0.0548P)^2^+1.3625P] where P=(Fo^2^+2Fc^2^)/3'
_refine_ls_weighting_scheme calc
_refine_ls_wR_factor_gt 0.1257
_refine_ls_wR_factor_ref 0.1397
_reflns_number_gt 1179
_reflns_number_total 1940
_reflns_threshold_expression >2sigma(I)
_cod_data_source_file d2ce00628f2.cif
_cod_data_source_block 210827c
_cod_depositor_comments
;
The following automatic conversions were performed:

data item '_symmetry_cell_setting' value 'Monoclinic' was changed to
'monoclinic' in accordance with the
/home/data/users/saulius/crontab/automatic-downloads/rss-feeds/RSC/lib/dictionaries/cif_core.dic
dictionary named 'cif_core.dic' version 2.4.2 last updated on
2011-04-26.

Automatic conversion script
Id: cif_fix_values 7556 2019-12-06 15:28:31Z antanas 
;
_cod_original_sg_symbol_H-M C2/c
_cod_database_code 7245511

loop_
_symmetry_equiv_pos_as_xyz
'x, y, z'
'-x, y, -z+1/2'
'x+1/2, y+1/2, z'
'-x+1/2, y+1/2, -z+1/2'
'-x, -y, -z'
'x, -y, z-1/2'
'-x+1/2, -y+1/2, -z'
'x+1/2, -y+1/2, z-1/2'

loop_
_atom_site_label
_atom_site_type_symbol
_atom_site_fract_x
_atom_site_fract_y
_atom_site_fract_z
_atom_site_U_iso_or_equiv
_atom_site_adp_type
_atom_site_occupancy
_atom_site_symmetry_multiplicity
_atom_site_calc_flag
_atom_site_refinement_flags
_atom_site_disorder_assembly
_atom_site_disorder_group
N1 N 0.23935(15) 0.43672(11) 1.0964(3) 0.0439(6) Uani 1 1 d . . .
H1A H 0.2158 0.4077 1.1558 0.066 Uiso 1 1 calc R . .
H1B H 0.2820 0.4660 1.1668 0.066 Uiso 1 1 calc R . .
H1C H 0.2661 0.4100 1.0382 0.066 Uiso 1 1 calc R . .
O1 O 0.15316(17) 0.04697(10) 0.2012(3) 0.0748(7) Uani 1 1 d . . .
O2 O 0.17699(18) 0.14918(11) 0.0884(3) 0.0800(8) Uani 1 1 d . . .
O3 O 0.17060(16) 0.27877(10) 0.1188(3) 0.0679(7) Uani 1 1 d . . .
H3 H 0.1679 0.2348 0.1030 0.102 Uiso 1 1 calc R . .
O4 O 0.15121(16) 0.35766(10) 0.2965(3) 0.0672(7) Uani 1 1 d . . .
C1 C 0.1546(2) 0.11448(15) 0.2008(4) 0.0482(7) Uani 1 1 d . . .
C2 C 0.15165(18) 0.29341(14) 0.2538(3) 0.0428(7) Uani 1 1 d . . .
C3 C 0.12768(17) 0.15621(13) 0.3348(3) 0.0382(6) Uani 1 1 d . . .
C4 C 0.12885(17) 0.23335(14) 0.3600(3) 0.0394(7) Uani 1 1 d . . .
C5 C 0.1065(2) 0.26014(17) 0.4970(4) 0.0589(8) Uani 1 1 d . . .
H5 H 0.1082 0.3100 0.5155 0.071 Uiso 1 1 calc R . .
C6 C 0.0817(2) 0.2145(2) 0.6060(4) 0.0729(10) Uani 1 1 d . . .
H6 H 0.0676 0.2338 0.6960 0.087 Uiso 1 1 calc R . .
C7 C 0.0784(2) 0.1401(2) 0.5796(4) 0.0698(10) Uani 1 1 d . . .
H7 H 0.0610 0.1092 0.6506 0.084 Uiso 1 1 calc R . .
C8 C 0.10119(19) 0.11231(16) 0.4460(4) 0.0548(8) Uani 1 1 d . . .
H8 H 0.0988 0.0623 0.4296 0.066 Uiso 1 1 calc R . .
C9 C 0.16265(19) 0.48101(14) 0.9767(3) 0.0445(7) Uani 1 1 d . . .
H9A H 0.1878 0.5096 0.9061 0.053 Uiso 1 1 calc R . .
H9B H 0.1389 0.5144 1.0411 0.053 Uiso 1 1 calc R . .
C10 C 0.0821(2) 0.43473(14) 0.8637(3) 0.0488(7) Uani 1 1 d . . .
H10A H 0.0600 0.4034 0.9343 0.059 Uiso 1 1 calc R . .
H10B H 0.1048 0.4040 0.7931 0.059 Uiso 1 1 calc R . .
C11 C 0.0000 0.4803(2) 0.7500 0.0471(10) Uani 1 2 d S . .
H11A H -0.0222 0.5113 0.8209 0.056 Uiso 0.50 1 calc PR . .
H11B H 0.0222 0.5113 0.6791 0.056 Uiso 0.50 1 calc PR . .

loop_
_atom_site_aniso_label
_atom_site_aniso_U_11
_atom_site_aniso_U_22
_atom_site_aniso_U_33
_atom_site_aniso_U_23
_atom_site_aniso_U_13
_atom_site_aniso_U_12
N1 0.0499(15) 0.0363(12) 0.0468(14) -0.0020(10) 0.0187(12) -0.0027(11)
O1 0.1039(19) 0.0328(12) 0.0775(16) 0.0035(11) 0.0195(14) 0.0145(12)
O2 0.127(2) 0.0451(12) 0.1027(18) -0.0062(13) 0.0832(17) 0.0024(13)
O3 0.1120(19) 0.0388(11) 0.0747(15) -0.0002(11) 0.0601(15) -0.0061(12)
O4 0.0990(18) 0.0327(11) 0.0816(15) -0.0073(11) 0.0463(14) -0.0048(11)
C1 0.0442(17) 0.0367(17) 0.057(2) 0.0018(15) 0.0098(15) 0.0093(14)
C2 0.0427(17) 0.0389(16) 0.0474(18) -0.0020(14) 0.0165(14) -0.0019(13)
C3 0.0274(14) 0.0398(15) 0.0426(16) 0.0086(13) 0.0066(12) 0.0038(12)
C4 0.0326(15) 0.0443(16) 0.0408(17) 0.0018(13) 0.0122(13) 0.0017(12)
C5 0.064(2) 0.0609(19) 0.058(2) -0.0059(17) 0.0292(17) 0.0006(17)
C6 0.074(2) 0.100(3) 0.059(2) 0.008(2) 0.0404(19) 0.012(2)
C7 0.055(2) 0.093(3) 0.067(2) 0.032(2) 0.0290(18) 0.0020(19)
C8 0.0443(18) 0.0511(18) 0.065(2) 0.0225(16) 0.0149(16) 0.0025(14)
C9 0.0515(18) 0.0365(14) 0.0474(17) 0.0026(13) 0.0198(15) 0.0029(14)
C10 0.0587(19) 0.0433(16) 0.0440(16) -0.0015(13) 0.0175(14) -0.0005(15)
C11 0.051(3) 0.046(2) 0.044(2) 0.000 0.017(2) 0.000

loop_
_atom_type_symbol
_atom_type_description
_atom_type_scat_dispersion_real
_atom_type_scat_dispersion_imag
_atom_type_scat_source
C C 0.0033 0.0016 'International Tables Vol C Tables 4.2.6.8 and 6.1.1.4'
H H 0.0000 0.0000 'International Tables Vol C Tables 4.2.6.8 and 6.1.1.4'
N N 0.0061 0.0033 'International Tables Vol C Tables 4.2.6.8 and 6.1.1.4'
O O 0.0106 0.0060 'International Tables Vol C Tables 4.2.6.8 and 6.1.1.4'

loop_
_geom_angle_atom_site_label_1
_geom_angle_atom_site_label_2
_geom_angle_atom_site_label_3
_geom_angle
_geom_angle_site_symmetry_1
_geom_angle_site_symmetry_3
_geom_angle_publ_flag
C9 N1 H1A 109.5 . . ?
C9 N1 H1B 109.5 . . ?
H1A N1 H1B 109.5 . . ?
C9 N1 H1C 109.5 . . ?
H1A N1 H1C 109.5 . . ?
H1B N1 H1C 109.5 . . ?
C2 O3 H3 109.5 . . ?
O1 C1 O2 120.6(3) . . ?
O1 C1 C3 119.2(3) . . ?
O2 C1 C3 120.2(2) . . ?
O4 C2 O3 118.7(2) . . ?
O4 C2 C4 119.5(2) . . ?
O3 C2 C4 121.8(2) . . ?
C8 C3 C4 117.6(2) . . ?
C8 C3 C1 114.7(2) . . ?
C4 C3 C1 127.7(2) . . ?
C5 C4 C3 118.4(2) . . ?
C5 C4 C2 113.4(2) . . ?
C3 C4 C2 128.2(2) . . ?
C6 C5 C4 122.1(3) . . ?
C6 C5 H5 118.9 . . ?
C4 C5 H5 118.9 . . ?
C7 C6 C5 119.6(3) . . ?
C7 C6 H6 120.2 . . ?
C5 C6 H6 120.2 . . ?
C6 C7 C8 119.3(3) . . ?
C6 C7 H7 120.4 . . ?
C8 C7 H7 120.4 . . ?
C7 C8 C3 122.9(3) . . ?
C7 C8 H8 118.5 . . ?
C3 C8 H8 118.5 . . ?
N1 C9 C10 112.6(2) . . ?
N1 C9 H9A 109.1 . . ?
C10 C9 H9A 109.1 . . ?
N1 C9 H9B 109.1 . . ?
C10 C9 H9B 109.1 . . ?
H9A C9 H9B 107.8 . . ?
C9 C10 C11 112.6(2) . . ?
C9 C10 H10A 109.1 . . ?
C11 C10 H10A 109.1 . . ?
C9 C10 H10B 109.1 . . ?
C11 C10 H10B 109.1 . . ?
H10A C10 H10B 107.8 . . ?
C10 C11 C10 113.4(3) 2_556 . ?
C10 C11 H11A 108.9 2_556 . ?
C10 C11 H11A 108.9 . . ?
C10 C11 H11B 108.9 2_556 . ?
C10 C11 H11B 108.9 . . ?
H11A C11 H11B 107.7 . . ?

loop_
_geom_bond_atom_site_label_1
_geom_bond_atom_site_label_2
_geom_bond_distance
_geom_bond_site_symmetry_2
_geom_bond_publ_flag
N1 C9 1.489(3) . ?
N1 H1A 0.8900 . ?
N1 H1B 0.8900 . ?
N1 H1C 0.8900 . ?
O1 C1 1.244(3) . ?
O2 C1 1.285(3) . ?
O3 C2 1.298(3) . ?
O3 H3 0.8200 . ?
O4 C2 1.238(3) . ?
C1 C3 1.538(4) . ?
C2 C4 1.538(4) . ?
C3 C8 1.402(4) . ?
C3 C4 1.436(4) . ?
C4 C5 1.405(4) . ?
C5 C6 1.392(4) . ?
C5 H5 0.9300 . ?
C6 C7 1.386(5) . ?
C6 H6 0.9300 . ?
C7 C8 1.389(4) . ?
C7 H7 0.9300 . ?
C8 H8 0.9300 . ?
C9 C10 1.522(4) . ?
C9 H9A 0.9700 . ?
C9 H9B 0.9700 . ?
C10 C11 1.529(3) . ?
C10 H10A 0.9700 . ?
C10 H10B 0.9700 . ?
C11 C10 1.529(3) 2_556 ?
C11 H11A 0.9700 . ?
C11 H11B 0.9700 . ?

loop_
_geom_torsion_atom_site_label_1
_geom_torsion_atom_site_label_2
_geom_torsion_atom_site_label_3
_geom_torsion_atom_site_label_4
_geom_torsion
_geom_torsion_site_symmetry_1
_geom_torsion_site_symmetry_2
_geom_torsion_site_symmetry_3
_geom_torsion_site_symmetry_4
_geom_torsion_publ_flag
O1 C1 C3 C8 -1.4(4) . . . . ?
O2 C1 C3 C8 177.6(3) . . . . ?
O1 C1 C3 C4 177.1(3) . . . . ?
O2 C1 C3 C4 -4.0(4) . . . . ?
C8 C3 C4 C5 2.0(4) . . . . ?
C1 C3 C4 C5 -176.4(2) . . . . ?
C8 C3 C4 C2 -177.7(2) . . . . ?
C1 C3 C4 C2 3.9(4) . . . . ?
O4 C2 C4 C5 1.8(4) . . . . ?
O3 C2 C4 C5 -177.5(3) . . . . ?
O4 C2 C4 C3 -178.4(3) . . . . ?
O3 C2 C4 C3 2.2(4) . . . . ?
C3 C4 C5 C6 -1.2(4) . . . . ?
C2 C4 C5 C6 178.6(3) . . . . ?
C4 C5 C6 C7 -0.3(5) . . . . ?
C5 C6 C7 C8 1.0(5) . . . . ?
C6 C7 C8 C3 -0.1(5) . . . . ?
C4 C3 C8 C7 -1.4(4) . . . . ?
C1 C3 C8 C7 177.2(3) . . . . ?
N1 C9 C10 C11 175.68(18) . . . . ?
C9 C10 C11 C10 -179.6(3) . . . 2_556 ?
